data_7109860
loop_
_publ_author_name
'Sankaranarayana Pillai Sarish'
'Dirk Schaffner'
'Yu Sun'
'Werner R. Thiel'

_publ_section_title
;
 Evidence for the formation of a metal alkyl intermediate in the zinc
 mediated intramolecular hydroamination
;
_journal_name_full Chem.Commun.
_journal_page_first 9672
_journal_paper_doi 10.1039/c3cc45491f
_journal_volume 49
_journal_year 2013
_chemical_formula_sum 'C46 H59 N3 Zn'
_chemical_formula_weight 719.33
_chemical_name_systematic
;
 ?
;
_space_group_IT_number 14
_symmetry_cell_setting monoclinic
_symmetry_space_group_name_Hall '-P 2ybc'
_symmetry_space_group_name_H-M 'P 1 21/c 1'
_atom_sites_solution_hydrogens geom
_atom_sites_solution_primary direct
_atom_sites_solution_secondary difmap
_audit_creation_method SHELXL-97
_cell_angle_alpha 90.00
_cell_angle_beta 107.309(1)
_cell_angle_gamma 90.00
_cell_formula_units_Z 4
_cell_length_a 22.8607(3)
_cell_length_b 9.6928(1)
_cell_length_c 19.0631(2)
_cell_measurement_reflns_used 20273
_cell_measurement_temperature 150(2)
_cell_measurement_theta_max 62.6380
_cell_measurement_theta_min 4.0070
_cell_volume 4032.79(8)
_computing_cell_refinement 'CrysAlis RED, Oxford Diffraction Ltd.'
_computing_data_collection 'CrysAlis CCD, Oxford Diffraction Ltd.'
_computing_data_reduction 'CrysAlis RED, Oxford Diffraction Ltd.'
_computing_structure_refinement 'SHELXL-97 (Sheldrick, 2008)'
_computing_structure_solution 'SIR92 (Giacovazzo et al., 1994)'
_diffrn_ambient_temperature 150(2)
_diffrn_detector_area_resol_mean 16.1399
_diffrn_measured_fraction_theta_full 0.994
_diffrn_measured_fraction_theta_max 0.994
_diffrn_measurement_device_type 'Xcalibur, Sapphire3, Gemini ultra'
_diffrn_measurement_method '\w scans'
_diffrn_radiation_monochromator mirror
_diffrn_radiation_source 'Enhance Ultra (Cu) X-ray Source'
_diffrn_radiation_type CuK\a
_diffrn_radiation_wavelength 1.54184
_diffrn_reflns_av_R_equivalents 0.0244
_diffrn_reflns_av_sigmaI/netI 0.0155
_diffrn_reflns_limit_h_max 26
_diffrn_reflns_limit_h_min -26
_diffrn_reflns_limit_k_max 10
_diffrn_reflns_limit_k_min -9
_diffrn_reflns_limit_l_max 21
_diffrn_reflns_limit_l_min -21
_diffrn_reflns_number 40269
_diffrn_reflns_theta_full 62.74
_diffrn_reflns_theta_max 62.74
_diffrn_reflns_theta_min 4.05
_exptl_absorpt_coefficient_mu 1.089
_exptl_absorpt_correction_T_max 1.00000
_exptl_absorpt_correction_T_min 0.89882
_exptl_absorpt_correction_type multi-scan
_exptl_absorpt_process_details
;
CrysAlisPro, Agilent Technologies,
Version 1.171.36.24 (release 03-12-2012 CrysAlis171 .NET)
(compiled Dec  3 2012,18:21:49)
Empirical absorption correction using spherical harmonics,
 implemented in SCALE3 ABSPACK scaling algorithm.
;
_exptl_crystal_colour colorless
_exptl_crystal_density_diffrn 1.185
_exptl_crystal_density_method 'not measured'
_exptl_crystal_description 'transparent plate'
_exptl_crystal_F_000 1544
_exptl_crystal_size_max 0.25
_exptl_crystal_size_mid 0.22
_exptl_crystal_size_min 0.08
_refine_diff_density_max 0.429
_refine_diff_density_min -0.428
_refine_diff_density_rms 0.046
_refine_ls_extinction_method none
_refine_ls_goodness_of_fit_ref 1.078
_refine_ls_hydrogen_treatment constr
_refine_ls_matrix_type full
_refine_ls_number_parameters 501
_refine_ls_number_reflns 6430
_refine_ls_number_restraints 147
_refine_ls_restrained_S_all 1.094
_refine_ls_R_factor_all 0.0428
_refine_ls_R_factor_gt 0.0414
_refine_ls_shift/su_max 0.001
_refine_ls_shift/su_mean 0.000
_refine_ls_structure_factor_coef Fsqd
_refine_ls_weighting_details 'calc w=1/[\s^2^(Fo^2^)+(0.0418P)^2^+4.1530P] where P=(Fo^2^+2Fc^2^)/3'
_refine_ls_weighting_scheme calc
_refine_ls_wR_factor_gt 0.1040
_refine_ls_wR_factor_ref 0.1051
_reflns_number_gt 6171
_reflns_number_total 6430
_reflns_threshold_expression >2\s(I)
_cod_data_source_file c3cc45491f.txt
_cod_data_source_block 1323o
_cod_original_sg_symbol_H-M 'P 21/c'
_cod_database_code 7109860

loop_
_symmetry_equiv_pos_as_xyz
'x, y, z'
'-x, y+1/2, -z+1/2'
'-x, -y, -z'
'x, -y-1/2, z-1/2'

loop_
_atom_site_label
_atom_site_type_symbol
_atom_site_fract_x
_atom_site_fract_y
_atom_site_fract_z
_atom_site_U_iso_or_equiv
_atom_site_adp_type
_atom_site_occupancy
_atom_site_symmetry_multiplicity
_atom_site_calc_flag
_atom_site_refinement_flags
_atom_site_disorder_assembly
_atom_site_disorder_group
C1 C 0.59964(10) -0.0925(2) 0.64279(12) 0.0281(5) Uani 1 1 d . A .
C2 C 0.62759(10) -0.2179(2) 0.66959(13) 0.0317(5) Uani 1 1 d . . .
H2 H 0.6088 -0.2977 0.6436 0.038 Uiso 1 1 calc R . .
C3 C 0.67957(10) -0.2423(2) 0.72954(12) 0.0302(5) Uani 1 1 d . A .
C4 C 0.69953(12) -0.3910(3) 0.74388(15) 0.0425(6) Uani 1 1 d . . .
H4A H 0.7416 -0.4010 0.7415 0.064 Uiso 1 1 calc R . .
H4B H 0.6721 -0.4502 0.7067 0.064 Uiso 1 1 calc R . .
H4C H 0.6979 -0.4182 0.7928 0.064 Uiso 1 1 calc R . .
C5 C 0.54562(11) -0.0982(3) 0.57445(13) 0.0400(6) Uani 1 1 d . . .
H5A H 0.5103 -0.0530 0.5838 0.060 Uiso 1 1 calc R . .
H5B H 0.5355 -0.1947 0.5608 0.060 Uiso 1 1 calc R . .
H5C H 0.5559 -0.0508 0.5343 0.060 Uiso 1 1 calc R . .
C6 C 0.71739(11) 0.2316(2) 0.80993(13) 0.0353(5) Uani 1 1 d DU . .
H6A H 0.7031 0.3041 0.7721 0.042 Uiso 0.726(7) 1 calc PR A 1
H6B H 0.6955 0.2462 0.8470 0.042 Uiso 0.726(7) 1 calc PR A 1
H6C H 0.7370 0.2831 0.7781 0.042 Uiso 0.274(7) 1 d PR A 2
H6D H 0.6804 0.2841 0.8106 0.042 Uiso 0.274(7) 1 d PR A 2
C7 C 0.78600(17) 0.2581(3) 0.8483(2) 0.0415(11) Uani 0.726(7) 1 d PDU A 1
H7 H 0.8080 0.2473 0.8105 0.050 Uiso 0.726(7) 1 calc PR A 1
N3 N 0.7978(2) 0.4031(4) 0.8783(3) 0.0667(15) Uani 0.726(7) 1 d PDU A 1
C7A C 0.7612(3) 0.2335(8) 0.8872(4) 0.025(2) Uani 0.274(7) 1 d PDU A 2
H7A H 0.7373 0.1940 0.9186 0.030 Uiso 0.274(7) 1 calc PR A 2
N3A N 0.7767(3) 0.3774(8) 0.9153(5) 0.035(2) Uani 0.274(7) 1 d PDU A 2
C8 C 0.81559(14) 0.1680(3) 0.9090(2) 0.0695(11) Uani 1 1 d DU . .
H8A H 0.8309 0.0834 0.8912 0.083 Uiso 0.726(7) 1 calc PR A 1
H8B H 0.7868 0.1414 0.9365 0.083 Uiso 0.726(7) 1 calc PR A 1
H8C H 0.8264 0.1381 0.8648 0.083 Uiso 0.274(7) 1 d PR A 2
H8D H 0.8109 0.0840 0.9363 0.083 Uiso 0.274(7) 1 d PR A 2
C9 C 0.86941(13) 0.2539(3) 0.9580(2) 0.0684(10) Uani 1 1 d U A .
C10 C 0.83827(15) 0.3974(3) 0.9456(3) 0.0895(14) Uani 1 1 d DU . .
H10A H 0.8170 0.4139 0.9831 0.107 Uiso 0.726(7) 1 calc PR A 1
H10B H 0.8697 0.4701 0.9507 0.107 Uiso 0.726(7) 1 calc PR A 1
H10C H 0.8464 0.4469 0.9930 0.107 Uiso 0.274(7) 1 d PR A 2
H10D H 0.8546 0.4532 0.9122 0.107 Uiso 0.274(7) 1 d PR A 2
C11 C 0.88784(14) 0.2189(4) 1.0390(2) 0.0691(11) Uani 1 1 d . . .
C12 C 0.85789(16) 0.1222(4) 1.0702(3) 0.0842(12) Uani 1 1 d . A .
H12 H 0.8256 0.0689 1.0391 0.101 Uiso 1 1 calc R . .
C13 C 0.8741(2) 0.1020(6) 1.1460(3) 0.1026(15) Uani 1 1 d . . .
H13 H 0.8528 0.0367 1.1664 0.123 Uiso 1 1 calc R A .
C14 C 0.9212(2) 0.1774(7) 1.1905(3) 0.115(2) Uani 1 1 d . A .
H14 H 0.9318 0.1658 1.2423 0.137 Uiso 1 1 calc R . .
C15 C 0.9532(2) 0.2690(6) 1.1618(3) 0.1092(19) Uani 1 1 d . . .
H15 H 0.9868 0.3177 1.1933 0.131 Uiso 1 1 calc R A .
C16 C 0.93663(16) 0.2908(5) 1.0870(2) 0.0858(13) Uani 1 1 d . A .
H16 H 0.9588 0.3561 1.0677 0.103 Uiso 1 1 calc R . .
C17 C 0.92507(14) 0.2430(4) 0.92875(19) 0.0653(10) Uani 1 1 d . . .
C18 C 0.95081(15) 0.1139(4) 0.9277(2) 0.0839(13) Uani 1 1 d . A .
H18 H 0.9334 0.0364 0.9446 0.101 Uiso 1 1 calc R . .
C19 C 1.0014(2) 0.0948(6) 0.9025(3) 0.1037(18) Uani 1 1 d . . .
H19 H 1.0177 0.0050 0.9012 0.124 Uiso 1 1 calc R A .
C20 C 1.0274(2) 0.2058(7) 0.8796(2) 0.1080(18) Uani 1 1 d . A .
H20 H 1.0621 0.1933 0.8625 0.130 Uiso 1 1 calc R . .
C21 C 1.0040(2) 0.3348(6) 0.8812(2) 0.1014(15) Uani 1 1 d . . .
H21 H 1.0226 0.4118 0.8656 0.122 Uiso 1 1 calc R A .
C22 C 0.9528(2) 0.3542(5) 0.90567(19) 0.0804(11) Uani 1 1 d . A .
H22 H 0.9368 0.4444 0.9065 0.097 Uiso 1 1 calc R . .
C23 C 0.58593(10) 0.1521(2) 0.64269(11) 0.0276(5) Uani 1 1 d . A .
C24 C 0.53701(10) 0.1980(2) 0.66707(12) 0.0312(5) Uani 1 1 d . . .
C25 C 0.50939(12) 0.3231(3) 0.64033(13) 0.0404(6) Uani 1 1 d . . .
H25 H 0.4762 0.3557 0.6561 0.048 Uiso 1 1 calc R . .
C26 C 0.52942(13) 0.4008(3) 0.59120(13) 0.0436(6) Uani 1 1 d . . .
H26 H 0.5103 0.4865 0.5740 0.052 Uiso 1 1 calc R . .
C27 C 0.57706(12) 0.3541(3) 0.56716(13) 0.0394(6) Uani 1 1 d . . .
H27 H 0.5905 0.4082 0.5333 0.047 Uiso 1 1 calc R . .
C28 C 0.60588(11) 0.2293(2) 0.59152(12) 0.0322(5) Uani 1 1 d . . .
C29 C 0.65811(12) 0.1794(3) 0.56393(13) 0.0399(6) Uani 1 1 d . . .
H29 H 0.6648 0.0793 0.5764 0.048 Uiso 1 1 calc R . .
C30 C 0.71735(14) 0.2561(4) 0.60192(18) 0.0695(10) Uani 1 1 d . . .
H30A H 0.7114 0.3551 0.5921 0.104 Uiso 1 1 calc R . .
H30B H 0.7502 0.2225 0.5830 0.104 Uiso 1 1 calc R . .
H30C H 0.7285 0.2398 0.6550 0.104 Uiso 1 1 calc R . .
C31 C 0.64343(14) 0.1939(3) 0.48068(15) 0.0522(7) Uani 1 1 d . . .
H31A H 0.6052 0.1452 0.4565 0.078 Uiso 1 1 calc R . .
H31B H 0.6768 0.1541 0.4648 0.078 Uiso 1 1 calc R . .
H31C H 0.6389 0.2918 0.4673 0.078 Uiso 1 1 calc R . .
C32 C 0.51550(11) 0.1168(3) 0.72303(13) 0.0349(5) Uani 1 1 d . . .
H32 H 0.5349 0.0234 0.7277 0.042 Uiso 1 1 calc R . .
C33 C 0.53736(13) 0.1863(3) 0.79831(14) 0.0483(7) Uani 1 1 d . . .
H33A H 0.5821 0.1948 0.8134 0.072 Uiso 1 1 calc R . .
H33B H 0.5250 0.1304 0.8344 0.072 Uiso 1 1 calc R . .
H33C H 0.5189 0.2782 0.7955 0.072 Uiso 1 1 calc R . .
C34 C 0.44609(12) 0.0964(3) 0.70011(16) 0.0515(7) Uani 1 1 d . . .
H34A H 0.4260 0.1858 0.6998 0.077 Uiso 1 1 calc R . .
H34B H 0.4354 0.0346 0.7350 0.077 Uiso 1 1 calc R . .
H34C H 0.4324 0.0559 0.6508 0.077 Uiso 1 1 calc R . .
C35 C 0.76750(10) -0.1783(2) 0.82758(12) 0.0292(5) Uani 1 1 d . A .
C36 C 0.76771(11) -0.2131(2) 0.89905(13) 0.0346(5) Uani 1 1 d . . .
C37 C 0.82475(13) -0.2383(3) 0.95042(14) 0.0470(7) Uani 1 1 d . . .
H37 H 0.8266 -0.2597 0.9997 0.056 Uiso 1 1 calc R . .
C38 C 0.87826(12) -0.2329(3) 0.93121(16) 0.0489(7) Uani 1 1 d . . .
H38 H 0.9162 -0.2531 0.9668 0.059 Uiso 1 1 calc R . .
C39 C 0.87701(11) -0.1986(3) 0.86144(15) 0.0441(6) Uani 1 1 d . . .
H39 H 0.9143 -0.1953 0.8490 0.053 Uiso 1 1 calc R . .
C40 C 0.82214(11) -0.1685(3) 0.80820(14) 0.0391(6) Uani 1 1 d . A .
C41 C 0.82219(13) -0.1244(4) 0.73199(16) 0.0687(10) Uani 1 1 d DU . .
H41A H 0.7831 -0.0723 0.7113 0.082 Uiso 0.709(12) 1 calc PR B 1
H41B H 0.7801 -0.1469 0.6998 0.082 Uiso 0.291(12) 1 d PR B 2
C42 C 0.8204(5) -0.2336(11) 0.6812(5) 0.150(5) Uani 0.709(12) 1 d PDU B 1
H42A H 0.8237 -0.1951 0.6350 0.225 Uiso 0.709(12) 1 calc PR B 1
H42B H 0.7816 -0.2837 0.6719 0.225 Uiso 0.709(12) 1 calc PR B 1
H42C H 0.8546 -0.2968 0.7019 0.225 Uiso 0.709(12) 1 calc PR B 1
C43 C 0.8737(4) -0.0203(6) 0.7333(3) 0.076(2) Uani 0.709(12) 1 d PDU B 1
H43A H 0.8649 0.0249 0.6852 0.115 Uiso 0.709(12) 1 calc PR B 1
H43B H 0.9129 -0.0692 0.7441 0.115 Uiso 0.709(12) 1 calc PR B 1
H43C H 0.8760 0.0493 0.7712 0.115 Uiso 0.709(12) 1 calc PR B 1
C42A C 0.8659(9) -0.227(2) 0.7064(9) 0.107(7) Uani 0.291(12) 1 d PDU B 2
H42D H 0.8541 -0.2289 0.6526 0.161 Uiso 0.291(12) 1 calc PR B 2
H42E H 0.8621 -0.3197 0.7250 0.161 Uiso 0.291(12) 1 calc PR B 2
H42F H 0.9084 -0.1954 0.7258 0.161 Uiso 0.291(12) 1 calc PR B 2
C43A C 0.8303(8) 0.0164(14) 0.7186(8) 0.084(5) Uani 0.291(12) 1 d PDU B 2
H43D H 0.8238 0.0306 0.6660 0.127 Uiso 0.291(12) 1 calc PR B 2
H43E H 0.8719 0.0448 0.7461 0.127 Uiso 0.291(12) 1 calc PR B 2
H43F H 0.8006 0.0717 0.7345 0.127 Uiso 0.291(12) 1 calc PR B 2
C44 C 0.70859(12) -0.2228(3) 0.91945(14) 0.0424(6) Uani 1 1 d . . .
H44 H 0.6749 -0.2356 0.8725 0.051 Uiso 1 1 calc R . .
C45 C 0.7063(2) -0.3460(4) 0.9671(3) 0.0912(14) Uani 1 1 d . . .
H45A H 0.7171 -0.4295 0.9447 0.137 Uiso 1 1 calc R . .
H45B H 0.6649 -0.3556 0.9715 0.137 Uiso 1 1 calc R . .
H45C H 0.7356 -0.3329 1.0160 0.137 Uiso 1 1 calc R . .
C46 C 0.69465(19) -0.0913(4) 0.9535(3) 0.0826(12) Uani 1 1 d . . .
H46A H 0.6541 -0.0983 0.9609 0.124 Uiso 1 1 calc R . .
H46B H 0.6951 -0.0135 0.9208 0.124 Uiso 1 1 calc R . .
H46C H 0.7257 -0.0766 1.0009 0.124 Uiso 1 1 calc R . .
N1 N 0.61819(8) 0.02895(18) 0.67373(9) 0.0258(4) Uani 1 1 d . . .
N2 N 0.71100(8) -0.14350(19) 0.77293(10) 0.0281(4) Uani 1 1 d . . .
Zn1 Zn 0.689753(12) 0.05274(3) 0.762034(15) 0.02723(11) Uani 1 1 d . A .

loop_
_atom_site_aniso_label
_atom_site_aniso_U_11
_atom_site_aniso_U_22
_atom_site_aniso_U_33
_atom_site_aniso_U_23
_atom_site_aniso_U_13
_atom_site_aniso_U_12
C1 0.0249(11) 0.0316(12) 0.0262(11) 0.0006(9) 0.0051(9) 0.0009(9)
C2 0.0311(12) 0.0262(12) 0.0344(12) -0.0043(9) 0.0044(10) -0.0014(9)
C3 0.0290(11) 0.0265(12) 0.0340(12) 0.0002(9) 0.0078(9) 0.0039(9)
C4 0.0414(14) 0.0271(13) 0.0500(15) -0.0034(11) -0.0001(11) 0.0053(11)
C5 0.0378(13) 0.0391(14) 0.0336(13) -0.0025(11) -0.0037(10) 0.0025(11)
C6 0.0381(13) 0.0264(12) 0.0344(12) 0.0008(10) 0.0000(10) 0.0056(10)
C7 0.043(2) 0.0258(18) 0.046(2) -0.0012(15) -0.0004(17) -0.0017(15)
N3 0.079(3) 0.0260(18) 0.069(3) -0.0071(18) -0.018(2) -0.0004(18)
C7A 0.021(4) 0.022(4) 0.032(4) -0.001(3) 0.008(3) -0.001(3)
N3A 0.030(4) 0.024(4) 0.048(5) -0.013(4) 0.005(3) 0.002(3)
C8 0.0502(17) 0.0305(15) 0.094(2) -0.0028(15) -0.0299(17) 0.0028(13)
C9 0.0348(15) 0.0376(16) 0.108(3) -0.0249(17) -0.0159(16) 0.0085(12)
C10 0.0438(17) 0.0359(17) 0.157(4) -0.026(2) -0.019(2) 0.0051(14)
C11 0.0364(16) 0.069(2) 0.087(2) -0.0349(19) -0.0047(16) 0.0215(16)
C12 0.0424(18) 0.081(3) 0.121(4) -0.024(3) 0.011(2) 0.0156(18)
C13 0.082(3) 0.134(4) 0.090(3) -0.008(3) 0.022(3) 0.034(3)
C14 0.079(3) 0.168(6) 0.091(3) -0.040(4) 0.017(3) 0.041(3)
C15 0.075(3) 0.155(5) 0.085(3) -0.065(3) 0.005(2) 0.016(3)
C16 0.0505(19) 0.099(3) 0.097(3) -0.048(2) 0.0056(19) 0.0050(19)
C17 0.0485(17) 0.057(2) 0.067(2) -0.0248(16) -0.0197(15) 0.0052(15)
C18 0.0418(18) 0.070(2) 0.115(3) -0.041(2) -0.0143(19) 0.0107(16)
C19 0.064(3) 0.113(4) 0.105(4) -0.058(3) -0.020(2) 0.025(3)
C20 0.083(3) 0.170(6) 0.060(2) -0.037(3) 0.004(2) 0.029(4)
C21 0.109(4) 0.136(5) 0.060(2) -0.001(3) 0.027(2) 0.017(3)
C22 0.093(3) 0.083(3) 0.053(2) -0.0106(19) 0.0032(19) 0.019(2)
C23 0.0271(11) 0.0273(12) 0.0240(10) 0.0009(9) 0.0009(9) 0.0027(9)
C24 0.0294(11) 0.0337(13) 0.0272(11) 0.0004(9) 0.0033(9) 0.0055(10)
C25 0.0433(14) 0.0414(15) 0.0352(13) 0.0030(11) 0.0100(11) 0.0164(11)
C26 0.0586(16) 0.0347(14) 0.0335(13) 0.0076(11) 0.0077(12) 0.0188(12)
C27 0.0534(15) 0.0342(14) 0.0295(12) 0.0086(10) 0.0106(11) 0.0069(11)
C28 0.0350(12) 0.0335(13) 0.0256(11) 0.0031(9) 0.0050(9) 0.0032(10)
C29 0.0437(14) 0.0413(15) 0.0384(13) 0.0115(11) 0.0177(11) 0.0065(11)
C30 0.0462(17) 0.111(3) 0.0551(19) 0.0016(19) 0.0208(15) -0.0086(18)
C31 0.0673(19) 0.0554(18) 0.0397(15) 0.0029(13) 0.0248(14) 0.0089(15)
C32 0.0331(12) 0.0356(13) 0.0367(12) 0.0027(10) 0.0116(10) 0.0059(10)
C33 0.0558(17) 0.0555(18) 0.0348(13) 0.0044(12) 0.0153(12) -0.0065(14)
C34 0.0377(14) 0.0641(19) 0.0536(16) -0.0012(14) 0.0150(13) 0.0005(13)
C35 0.0289(11) 0.0205(11) 0.0328(12) -0.0005(9) 0.0009(9) 0.0060(9)
C36 0.0408(13) 0.0231(12) 0.0344(12) 0.0034(9) 0.0026(10) 0.0007(10)
C37 0.0586(17) 0.0366(15) 0.0353(14) 0.0081(11) -0.0023(12) 0.0030(12)
C38 0.0359(14) 0.0398(15) 0.0553(17) 0.0014(12) -0.0105(12) 0.0067(11)
C39 0.0303(13) 0.0403(15) 0.0546(16) -0.0064(12) 0.0017(11) 0.0070(11)
C40 0.0306(12) 0.0408(14) 0.0428(14) -0.0051(11) 0.0060(10) 0.0083(10)
C41 0.0353(15) 0.127(3) 0.0453(17) 0.0100(18) 0.0146(13) 0.0153(18)
C42 0.166(9) 0.229(10) 0.085(5) -0.092(6) 0.083(6) -0.124(8)
C43 0.104(6) 0.070(3) 0.070(3) 0.010(3) 0.050(4) 0.005(3)
C42A 0.083(11) 0.172(16) 0.070(9) -0.017(10) 0.025(9) 0.057(12)
C43A 0.066(10) 0.117(8) 0.079(9) 0.027(8) 0.036(8) 0.007(8)
C44 0.0506(15) 0.0349(14) 0.0412(14) 0.0069(11) 0.0127(12) -0.0027(11)
C45 0.094(3) 0.074(3) 0.119(3) 0.054(2) 0.051(3) 0.007(2)
C46 0.093(3) 0.056(2) 0.126(3) -0.019(2) 0.075(3) -0.0140(19)
N1 0.0243(9) 0.0266(10) 0.0243(9) 0.0030(7) 0.0038(7) 0.0044(7)
N2 0.0261(9) 0.0255(10) 0.0289(9) 0.0009(8) 0.0024(7) 0.0043(8)
Zn1 0.02663(17) 0.02416(18) 0.02673(17) 0.00108(11) 0.00156(12) 0.00344(11)

loop_
_atom_type_symbol
_atom_type_description
_atom_type_scat_dispersion_real
_atom_type_scat_dispersion_imag
_atom_type_scat_source
C C 0.0181 0.0091 'International Tables Vol C Tables 4.2.6.8 and 6.1.1.4'
H H 0.0000 0.0000 'International Tables Vol C Tables 4.2.6.8 and 6.1.1.4'
N N 0.0311 0.0180 'International Tables Vol C Tables 4.2.6.8 and 6.1.1.4'
Zn Zn -1.5491 0.6778 'International Tables Vol C Tables 4.2.6.8 and 6.1.1.4'

loop_
_geom_angle_atom_site_label_1
_geom_angle_atom_site_label_2
_geom_angle_atom_site_label_3
_geom_angle
N1 C1 C2 123.89(19)
N1 C1 C5 119.2(2)
C2 C1 C5 116.9(2)
C1 C2 C3 129.0(2)
C1 C2 H2 115.5
C3 C2 H2 115.5
N2 C3 C2 123.8(2)
N2 C3 C4 119.8(2)
C2 C3 C4 116.4(2)
C3 C4 H4A 109.5
C3 C4 H4B 109.5
H4A C4 H4B 109.5
C3 C4 H4C 109.5
H4A C4 H4C 109.5
H4B C4 H4C 109.5
C1 C5 H5A 109.5
C1 C5 H5B 109.5
H5A C5 H5B 109.5
C1 C5 H5C 109.5
H5A C5 H5C 109.5
H5B C5 H5C 109.5
C7A C6 C7 41.5(3)
C7A C6 Zn1 119.3(3)
C7 C6 Zn1 120.42(19)
C7A C6 H6A 132.7
C7 C6 H6A 107.2
Zn1 C6 H6A 107.2
C7A C6 H6B 68.5
C7 C6 H6B 107.2
Zn1 C6 H6B 107.2
H6A C6 H6B 106.9
C7A C6 H6C 107.5
C7 C6 H6C 68.0
Zn1 C6 H6C 107.5
H6A C6 H6C 46.1
H6B C6 H6C 141.4
C7A C6 H6D 107.6
C7 C6 H6D 131.3
Zn1 C6 H6D 107.5
H6A C6 H6D 63.0
H6B C6 H6D 45.7
H6C C6 H6D 107.0
C8 C7 N3 105.7(3)
C8 C7 C6 116.5(3)
N3 C7 C6 112.1(3)
C8 C7 H6C 149.9
N3 C7 H6C 101.0
C6 C7 H6C 38.1
C8 C7 H7 107.3
N3 C7 H7 107.3
C6 C7 H7 107.3
H6C C7 H7 76.9
C8 C7 H8C 39.8
N3 C7 H8C 129.0
C6 C7 H8C 117.3
H6C C7 H8C 125.6
H7 C7 H8C 69.5
C10 N3 C7 108.5(3)
C10 N3 H10D 43.0
C7 N3 H10D 123.4
C8 C7A N3A 103.3(5)
C8 C7A C6 125.2(6)
N3A C7A C6 112.1(6)
C8 C7A H7A 104.8
N3A C7A H7A 104.8
C6 C7A H7A 104.8
C10 N3A C7A 112.7(6)
C7A C8 C7 45.5(4)
C7A C8 C9 115.3(4)
C7 C8 C9 104.9(3)
C7A C8 H8A 132.2
C7 C8 H8A 110.8
C9 C8 H8A 110.8
C7A C8 H8B 65.7
C7 C8 H8B 110.8
C9 C8 H8B 110.8
H8A C8 H8B 108.8
C7A C8 H8C 108.5
C7 C8 H8C 70.9
C9 C8 H8C 108.4
H8A C8 H8C 42.4
H8B C8 H8C 138.5
C7A C8 H8D 108.4
C7 C8 H8D 145.0
C9 C8 H8D 108.5
H8A C8 H8D 66.7
H8B C8 H8D 46.6
H8C C8 H8D 107.5
C11 C9 C17 110.2(2)
C11 C9 C10 109.5(3)
C17 C9 C10 113.5(3)
C11 C9 C8 115.2(3)
C17 C9 C8 109.8(3)
C10 C9 C8 98.3(2)
N3 C10 N3A 43.2(4)
N3 C10 C9 109.8(3)
N3A C10 C9 107.8(4)
N3 C10 H10A 109.7
N3A C10 H10A 70.3
C9 C10 H10A 109.7
N3 C10 H10B 109.7
N3A C10 H10B 140.1
C9 C10 H10B 109.7
H10A C10 H10B 108.2
N3 C10 H10C 137.8
N3A C10 H10C 110.1
C9 C10 H10C 110.1
H10A C10 H10C 42.5
H10B C10 H10C 68.4
N3 C10 H10D 69.3
N3A C10 H10D 110.1
C9 C10 H10D 110.2
H10A C10 H10D 137.4
H10B C10 H10D 43.3
H10C C10 H10D 108.5
C12 C11 C16 116.8(4)
C12 C11 C9 124.3(3)
C16 C11 C9 118.8(4)
C13 C12 C11 121.6(4)
C13 C12 H12 119.2
C11 C12 H12 119.2
C14 C13 C12 119.1(6)
C14 C13 H13 120.5
C12 C13 H13 120.5
C15 C14 C13 121.0(5)
C15 C14 H14 119.5
C13 C14 H14 119.5
C14 C15 C16 120.1(5)
C14 C15 H15 120.0
C16 C15 H15 120.0
C15 C16 C11 121.3(5)
C15 C16 H16 119.3
C11 C16 H16 119.3
C18 C17 C22 117.5(4)
C18 C17 C9 117.9(4)
C22 C17 C9 124.6(3)
C17 C18 C19 121.7(5)
C17 C18 H18 119.1
C19 C18 H18 119.1
C20 C19 C18 119.5(5)
C20 C19 H19 120.3
C18 C19 H19 120.3
C19 C20 C21 120.4(5)
C19 C20 H20 119.8
C21 C20 H20 119.8
C20 C21 C22 120.3(5)
C20 C21 H21 119.8
C22 C21 H21 119.8
C17 C22 C21 120.6(4)
C17 C22 H22 119.7
C21 C22 H22 119.7
C24 C23 C28 121.0(2)
C24 C23 N1 119.27(19)
C28 C23 N1 119.65(19)
C25 C24 C23 118.3(2)
C25 C24 C32 120.1(2)
C23 C24 C32 121.6(2)
C26 C25 C24 121.2(2)
C26 C25 H25 119.4
C24 C25 H25 119.4
C27 C26 C25 120.0(2)
C27 C26 H26 120.0
C25 C26 H26 120.0
C26 C27 C28 121.2(2)
C26 C27 H27 119.4
C28 C27 H27 119.4
C27 C28 C23 118.3(2)
C27 C28 C29 120.3(2)
C23 C28 C29 121.4(2)
C28 C29 C30 111.0(2)
C28 C29 C31 112.2(2)
C30 C29 C31 109.8(2)
C28 C29 H29 107.9
C30 C29 H29 107.9
C31 C29 H29 107.9
C29 C30 H30A 109.5
C29 C30 H30B 109.5
H30A C30 H30B 109.5
C29 C30 H30C 109.5
H30A C30 H30C 109.5
H30B C30 H30C 109.5
C29 C31 H31A 109.5
C29 C31 H31B 109.5
H31A C31 H31B 109.5
C29 C31 H31C 109.5
H31A C31 H31C 109.5
H31B C31 H31C 109.5
C24 C32 C34 113.1(2)
C24 C32 C33 110.3(2)
C34 C32 C33 110.3(2)
C24 C32 H32 107.7
C34 C32 H32 107.7
C33 C32 H32 107.7
C32 C33 H33A 109.5
C32 C33 H33B 109.5
H33A C33 H33B 109.5
C32 C33 H33C 109.5
H33A C33 H33C 109.5
H33B C33 H33C 109.5
C32 C34 H34A 109.5
C32 C34 H34B 109.5
H34A C34 H34B 109.5
C32 C34 H34C 109.5
H34A C34 H34C 109.5
H34B C34 H34C 109.5
C36 C35 C40 121.6(2)
C36 C35 N2 120.2(2)
C40 C35 N2 118.0(2)
C37 C36 C35 117.1(2)
C37 C36 C44 121.7(2)
C35 C36 C44 121.2(2)
C38 C37 C36 121.5(2)
C38 C37 H37 119.2
C36 C37 H37 119.2
C39 C38 C37 120.4(2)
C39 C38 H38 119.8
C37 C38 H38 119.8
C38 C39 C40 121.1(3)
C38 C39 H39 119.5
C40 C39 H39 119.5
C39 C40 C35 118.2(2)
C39 C40 C41 120.1(2)
C35 C40 C41 121.7(2)
C43A C41 C42 125.1(8)
C43A C41 C40 119.0(7)
C42 C41 C40 115.6(5)
C43A C41 C43 39.8(6)
C42 C41 C43 111.3(4)
C40 C41 C43 112.8(3)
C43A C41 C42A 115.0(11)
C42 C41 C42A 38.7(7)
C40 C41 C42A 107.4(7)
C43 C41 C42A 82.3(10)
C43A C41 H41A 65.8
C42 C41 H41A 105.4
C40 C41 H41A 105.4
C43 C41 H41A 105.4
C42A C41 H41A 140.0
C43A C41 H41B 104.7
C42 C41 H41B 66.0
C40 C41 H41B 104.5
C43 C41 H41B 137.9
C42A C41 H41B 104.7
H41A C41 H41B 44.2
C41 C42 H41B 41.8
C41 C42 H42A 109.5
H41B C42 H42A 103.7
C41 C42 H42B 109.5
H41B C42 H42B 73.1
C41 C42 H42C 109.5
H41B C42 H42C 143.0
C41 C43 H43A 109.5
C41 C43 H43B 109.5
C41 C43 H43C 109.5
C41 C42A H42D 109.5
C41 C42A H42E 109.5
H42D C42A H42E 109.5
C41 C42A H42F 109.5
H42D C42A H42F 109.5
H42E C42A H42F 109.5
C41 C43A H43D 109.5
C41 C43A H43E 109.5
H43D C43A H43E 109.5
C41 C43A H43F 109.5
H43D C43A H43F 109.5
H43E C43A H43F 109.5
C46 C44 C45 111.1(3)
C46 C44 C36 112.2(2)
C45 C44 C36 113.3(2)
C46 C44 H44 106.6
C45 C44 H44 106.6
C36 C44 H44 106.6
C44 C45 H45A 109.5
C44 C45 H45B 109.5
H45A C45 H45B 109.5
C44 C45 H45C 109.5
H45A C45 H45C 109.5
H45B C45 H45C 109.5
C44 C46 H46A 109.5
C44 C46 H46B 109.5
H46A C46 H46B 109.5
C44 C46 H46C 109.5
H46A C46 H46C 109.5
H46B C46 H46C 109.5
C1 N1 C23 119.82(17)
C1 N1 Zn1 123.66(14)
C23 N1 Zn1 116.53(14)
C3 N2 C35 119.01(18)
C3 N2 Zn1 124.26(15)
C35 N2 Zn1 116.47(14)
N2 Zn1 C6 140.24(8)
N2 Zn1 N1 95.35(7)
C6 Zn1 N1 124.41(8)

loop_
_geom_bond_atom_site_label_1
_geom_bond_atom_site_label_2
_geom_bond_distance
C1 N1 1.329(3)
C1 C2 1.397(3)
C1 C5 1.506(3)
C2 C3 1.402(3)
C2 H2 0.9500
C3 N2 1.328(3)
C3 C4 1.512(3)
C4 H4A 0.9800
C4 H4B 0.9800
C4 H4C 0.9800
C5 H5A 0.9800
C5 H5B 0.9800
C5 H5C 0.9800
C6 C7A 1.515(7)
C6 C7 1.542(4)
C6 Zn1 1.974(2)
C6 H6A 0.9900
C6 H6B 0.9900
C6 H6C 0.9900
C6 H6D 0.9900
C7 C8 1.446(5)
C7 N3 1.511(5)
C7 H6C 1.4882
C7 H7 1.0000
C7 H8C 1.4610
N3 C10 1.342(5)
N3 H10D 1.3563
C7A C8 1.346(7)
C7A N3A 1.498(9)
C7A H7A 1.0000
N3A C10 1.367(8)
C8 C9 1.548(4)
C8 H8A 0.9900
C8 H8B 0.9900
C8 H8C 0.9901
C8 H8D 0.9900
C9 C11 1.513(6)
C9 C17 1.537(5)
C9 C10 1.548(4)
C10 H10A 0.9900
C10 H10B 0.9900
C10 H10C 0.9900
C10 H10D 0.9900
C11 C12 1.395(6)
C11 C16 1.401(5)
C12 C13 1.394(6)
C12 H12 0.9500
C13 C14 1.367(7)
C13 H13 0.9500
C14 C15 1.365(8)
C14 H14 0.9500
C15 C16 1.378(7)
C15 H15 0.9500
C16 H16 0.9500
C17 C18 1.386(5)
C17 C22 1.387(6)
C18 C19 1.391(6)
C18 H18 0.9500
C19 C20 1.362(8)
C19 H19 0.9500
C20 C21 1.365(7)
C20 H20 0.9500
C21 C22 1.395(6)
C21 H21 0.9500
C22 H22 0.9500
C23 C24 1.405(3)
C23 C28 1.408(3)
C23 N1 1.435(3)
C24 C25 1.392(3)
C24 C32 1.520(3)
C25 C26 1.382(4)
C25 H25 0.9500
C26 C27 1.378(4)
C26 H26 0.9500
C27 C28 1.390(3)
C27 H27 0.9500
C28 C29 1.520(3)
C29 C30 1.525(4)
C29 C31 1.528(3)
C29 H29 1.0000
C30 H30A 0.9800
C30 H30B 0.9800
C30 H30C 0.9800
C31 H31A 0.9800
C31 H31B 0.9800
C31 H31C 0.9800
C32 C34 1.528(3)
C32 C33 1.528(4)
C32 H32 1.0000
C33 H33A 0.9800
C33 H33B 0.9800
C33 H33C 0.9800
C34 H34A 0.9800
C34 H34B 0.9800
C34 H34C 0.9800
C35 C36 1.402(3)
C35 C40 1.407(3)
C35 N2 1.438(3)
C36 C37 1.400(4)
C36 C44 1.517(4)
C37 C38 1.378(4)
C37 H37 0.9500
C38 C39 1.363(4)
C38 H38 0.9500
C39 C40 1.390(3)
C39 H39 0.9500
C40 C41 1.515(4)
C41 C43A 1.410(12)
C41 C42 1.427(7)
C41 C43 1.545(7)
C41 C42A 1.585(11)
C41 H41A 1.0000
C41 H41B 1.0000
C42 H41B 1.3697
C42 H42A 0.9800
C42 H42B 0.9800
C42 H42C 0.9800
C43 H43A 0.9800
C43 H43B 0.9800
C43 H43C 0.9800
C42A H42D 0.9800
C42A H42E 0.9800
C42A H42F 0.9800
C43A H43D 0.9800
C43A H43E 0.9800
C43A H43F 0.9800
C44 C46 1.506(4)
C44 C45 1.511(4)
C44 H44 1.0000
C45 H45A 0.9800
C45 H45B 0.9800
C45 H45C 0.9800
C46 H46A 0.9800
C46 H46B 0.9800
C46 H46C 0.9800
N1 Zn1 1.9811(17)
N2 Zn1 1.9588(18)
